data_7114957
loop_
_publ_author_name
'Gibson, Vernon C.'
'Tomov, Atanas'
'White, Andrew J. P.'
'Williams, David J.'

_publ_section_title
;
 The effect of bulky substituents on the olefin polymerisation behaviour
 of nickel catalysts bearing [P,O] chelate ligands
;
_journal_issue 8
_journal_name_full 'Chemical Communications'
_journal_page_first 719
_journal_paper_doi 10.1039/b101582f
_journal_year 2001
_chemical_formula_sum 'C64.5 H58 Ni O P2'
_chemical_formula_weight 969.76
_chemical_name_systematic
; 
? 
;
_space_group_IT_number 14
_symmetry_cell_setting monoclinic
_symmetry_space_group_name_Hall '-P 2yn'
_symmetry_space_group_name_H-M 'P 1 21/n 1'
_atom_sites_solution_hydrogens geom
_atom_sites_solution_primary direct
_atom_sites_solution_secondary difmap
_audit_creation_method SHELXL
_cell_angle_alpha 90.00
_cell_angle_beta 90.675(7)
_cell_angle_gamma 90.00
_cell_formula_units_Z 8
_cell_length_a 22.153(2)
_cell_length_b 10.8606(10)
_cell_length_c 42.785(4)
_cell_measurement_reflns_used 29
_cell_measurement_temperature 203(2)
_cell_measurement_theta_max 24.98
_cell_measurement_theta_min 11.09
_cell_volume 10293.1(16)
_computing_cell_refinement 'Siemens XSCANS'
_computing_data_collection 'Siemens XSCANS'
_computing_data_reduction 'Siemens SHELXTL'
_computing_molecular_graphics 'Siemens SHELXTL'
_computing_publication_material 'Siemens SHELXTL'
_computing_structure_refinement 'SHELXL-93 (Sheldrick, 1993)'
_computing_structure_solution 'SHELXS-86 (Sheldrick, 1990)'
_diffrn_ambient_temperature 203(2)
_diffrn_measurement_device 'Siemens P4'
_diffrn_measurement_method '\w scans'
_diffrn_radiation_monochromator graphite
_diffrn_radiation_source 'fine-focus sealed tube'
_diffrn_radiation_type CuK\a
_diffrn_radiation_wavelength 1.54178
_diffrn_reflns_av_R_equivalents 0.0602
_diffrn_reflns_av_sigmaI/netI 0.0412
_diffrn_reflns_limit_h_max 0
_diffrn_reflns_limit_h_min -24
_diffrn_reflns_limit_k_max 12
_diffrn_reflns_limit_k_min 0
_diffrn_reflns_limit_l_max 48
_diffrn_reflns_limit_l_min -48
_diffrn_reflns_number 15621
_diffrn_reflns_theta_max 59.99
_diffrn_reflns_theta_min 2.07
_diffrn_standards_interval_count 97
_diffrn_standards_number 3
_exptl_absorpt_coefficient_mu 1.450
_exptl_absorpt_correction_type none
_exptl_crystal_colour Orange/yellow
_exptl_crystal_density_diffrn 1.252
_exptl_crystal_description 'prismatic needles'
_exptl_crystal_F_000 4088
_exptl_crystal_size_max 0.58
_exptl_crystal_size_mid 0.20
_exptl_crystal_size_min 0.13
_refine_diff_density_max 0.521
_refine_diff_density_min -0.533
_refine_diff_density_rms 0.060
_refine_ls_extinction_coef 0.00010(2)
_refine_ls_extinction_expression Fc^*^=kFc[1+0.001xFc^2^\l^3^/sin(2\q)]^-1/4^
_refine_ls_extinction_method SHELXL
_refine_ls_goodness_of_fit_all 1.037
_refine_ls_goodness_of_fit_obs 1.076
_refine_ls_matrix_type full
_refine_ls_number_parameters 1067
_refine_ls_number_reflns 14074
_refine_ls_number_restraints 0
_refine_ls_restrained_S_all 1.082
_refine_ls_restrained_S_obs 1.076
_refine_ls_R_factor_all 0.0700
_refine_ls_R_factor_obs 0.0502
_refine_ls_shift/esd_max -0.002
_refine_ls_shift/esd_mean 0.000
_refine_ls_structure_factor_coef Fsqd
_refine_ls_weighting_details 'w=1/[\s^2^(Fo^2^)+(0.0730P)^2^+4.9720P] where P=(Fo^2^+2Fc^2^)/3'
_refine_ls_weighting_scheme calc
_refine_ls_wR_factor_all 0.1399
_refine_ls_wR_factor_obs 0.1217
_reflns_number_observed 11797
_reflns_number_total 15157
_reflns_observed_criterion >2sigma(I)
_cod_data_source_file b101582f.txt
_cod_data_source_block VG0056
_cod_depositor_comments
;
The following automatic conversions were performed:

'_symmetry_cell_setting' value 'Monoclinic' changed to 'monoclinic'
according to
/usr/data/users/saulius/automatic-downloads/retrospective/RSC/lib/dictionaries/cif_core.dic
dictionary named 'cif_core.dic' version 2.4.2 from 2011-04-26.

Automatic conversion script
Id: cif_fix_values 2281 2013-09-26 08:29:07Z andrius 

The following automatic conversions were performed:

'_refine_ls_weighting_scheme' value 'calc
w=1/[\s^2^(Fo^2^)+(0.0730P)^2^+4.9720P] where P=(Fo^2^+2Fc^2^)/3' was
changed to 'calc'. New tag '_refine_ls_weighting_details' was
created. The value of the new tag was set to
'w=1/[\s^2^(Fo^2^)+(0.0730P)^2^+4.9720P] where P=(Fo^2^+2Fc^2^)/3'.

Automatic conversion script
Id: cif_fix_values 3143 2015-03-26 13:38:13Z robertas 
;
_cod_original_cell_volume 10293.0(17)
_cod_original_sg_symbol_H-M P2(1)/n
_cod_original_formula_sum 'C64.50 H58 O P2 Ni'
_cod_database_code 7114957

loop_
_symmetry_equiv_pos_as_xyz
'x, y, z'
'-x+1/2, y+1/2, -z+1/2'
'-x, -y, -z'
'x-1/2, -y-1/2, z-1/2'

loop_
_atom_site_aniso_label
_atom_site_aniso_U_11
_atom_site_aniso_U_22
_atom_site_aniso_U_33
_atom_site_aniso_U_23
_atom_site_aniso_U_13
_atom_site_aniso_U_12
Ni 0.0216(2) 0.0257(3) 0.0224(2) -0.0044(2) 0.0027(2) 0.0020(2)
P1 0.0212(3) 0.0244(4) 0.0202(3) -0.0016(3) 0.0019(3) 0.0011(3)
P2 0.0241(4) 0.0307(4) 0.0246(4) -0.0029(3) 0.0042(3) 0.0040(3)
O 0.0235(10) 0.0327(11) 0.0327(11) -0.0107(9) 0.0034(8) 0.0016(9)
C1 0.0287(15) 0.0220(14) 0.0224(14) 0.0000(11) 0.0063(11) 0.0002(12)
C2 0.0234(14) 0.0230(14) 0.0240(14) -0.0017(11) 0.0008(11) 0.0028(11)
C3 0.033(2) 0.028(2) 0.0268(15) -0.0057(12) 0.0044(12) -0.0022(13)
C4 0.031(2) 0.042(2) 0.043(2) -0.017(2) 0.0103(14) -0.0097(15)
C5 0.054(2) 0.069(3) 0.044(2) -0.011(2) 0.017(2) -0.033(2)
C6 0.0237(14) 0.037(2) 0.0243(15) -0.0065(13) 0.0037(11) -0.0042(13)
C7 0.047(2) 0.031(2) 0.027(2) -0.0046(13) -0.0034(13) -0.0066(14)
C8 0.070(3) 0.042(2) 0.037(2) 0.000(2) -0.003(2) -0.019(2)
C9 0.121(5) 0.041(2) 0.054(3) 0.009(2) -0.016(3) -0.017(3)
C10 0.126(5) 0.038(2) 0.068(3) -0.001(2) -0.032(3) 0.013(3)
C11 0.068(3) 0.047(2) 0.069(3) -0.017(2) -0.029(2) 0.017(2)
C12 0.044(2) 0.030(2) 0.045(2) -0.0120(15) -0.0120(15) 0.0029(15)
C13 0.024(2) 0.040(2) 0.048(2) -0.016(2) -0.0004(13) -0.0003(14)
C14 0.035(2) 0.032(2) 0.0272(15) -0.0030(13) 0.0022(12) -0.0022(13)
C15 0.040(2) 0.038(2) 0.030(2) -0.0041(14) 0.0000(13) -0.0107(15)
C16 0.064(2) 0.032(2) 0.033(2) -0.0072(14) -0.002(2) -0.009(2)
C17 0.067(3) 0.035(2) 0.037(2) -0.0132(15) -0.001(2) 0.010(2)
C18 0.045(2) 0.044(2) 0.026(2) -0.0091(14) -0.0001(14) 0.009(2)
C19 0.036(2) 0.030(2) 0.0194(14) -0.0008(12) 0.0002(12) -0.0007(13)
C20 0.045(2) 0.033(2) 0.030(2) 0.0030(13) 0.0056(14) 0.0089(15)
C21 0.056(2) 0.029(2) 0.045(2) 0.0005(15) -0.003(2) 0.015(2)
C22 0.042(2) 0.042(2) 0.049(2) -0.015(2) 0.004(2) 0.017(2)
C23 0.033(2) 0.047(2) 0.048(2) -0.020(2) 0.0078(15) 0.001(2)
C24 0.031(2) 0.031(2) 0.035(2) -0.0132(13) 0.0066(13) -0.0017(13)
C25 0.0252(14) 0.029(2) 0.0240(14) -0.0045(12) -0.0003(11) 0.0049(12)
C26 0.035(2) 0.041(2) 0.030(2) 0.0040(14) -0.0013(13) 0.0039(14)
C27 0.046(2) 0.054(2) 0.034(2) 0.011(2) -0.0013(15) 0.012(2)
C28 0.037(2) 0.074(3) 0.031(2) 0.004(2) -0.0078(14) 0.011(2)
C29 0.028(2) 0.065(2) 0.031(2) -0.010(2) -0.0029(13) -0.003(2)
C30 0.026(2) 0.041(2) 0.030(2) -0.0049(14) 0.0028(12) 0.0011(13)
C31 0.0214(14) 0.038(2) 0.0207(13) -0.0013(12) 0.0022(11) 0.0041(12)
C32 0.031(2) 0.033(2) 0.034(2) 0.0041(13) 0.0015(13) -0.0016(13)
C33 0.040(2) 0.046(2) 0.044(2) 0.006(2) 0.0107(15) -0.011(2)
C34 0.061(2) 0.038(2) 0.030(2) 0.0060(15) 0.006(2) -0.013(2)
C35 0.059(2) 0.046(2) 0.031(2) 0.013(2) -0.004(2) -0.003(2)
C36 0.036(2) 0.044(2) 0.033(2) 0.0036(15) 0.0002(14) 0.0020(15)
C37 0.0261(15) 0.0245(14) 0.0234(14) -0.0041(11) 0.0039(11) -0.0014(11)
C38 0.035(2) 0.029(2) 0.029(2) -0.0017(13) 0.0003(12) 0.0055(13)
C39 0.047(2) 0.042(2) 0.030(2) -0.0082(14) -0.0038(14) 0.006(2)
C40 0.055(2) 0.032(2) 0.049(2) -0.018(2) -0.004(2) -0.007(2)
C41 0.060(2) 0.031(2) 0.046(2) -0.002(2) 0.009(2) -0.008(2)
C42 0.045(2) 0.030(2) 0.030(2) -0.0004(13) 0.0040(13) 0.0052(14)
C43 0.0277(15) 0.0259(15) 0.0240(14) -0.0037(12) 0.0045(11) 0.0057(12)
C44 0.046(2) 0.048(2) 0.030(2) -0.0037(15) 0.0044(14) 0.012(2)
C45 0.063(2) 0.072(3) 0.031(2) -0.008(2) 0.003(2) 0.013(2)
C46 0.067(3) 0.074(3) 0.040(2) -0.026(2) -0.003(2) 0.013(2)
C47 0.056(2) 0.058(3) 0.058(3) -0.029(2) 0.008(2) -0.005(2)
C48 0.044(2) 0.047(2) 0.046(2) -0.015(2) 0.014(2) -0.001(2)
C49 0.026(2) 0.042(2) 0.031(2) -0.0101(14) 0.0060(12) 0.0056(14)
C50 0.033(2) 0.034(2) 0.046(2) 0.0056(15) 0.0131(14) 0.0047(14)
C51 0.036(2) 0.039(2) 0.068(2) 0.018(2) 0.011(2) 0.011(2)
C52 0.053(2) 0.059(3) 0.055(2) 0.025(2) 0.006(2) 0.014(2)
C53 0.072(3) 0.070(3) 0.038(2) 0.016(2) 0.011(2) 0.027(2)
C54 0.053(2) 0.049(2) 0.036(2) 0.004(2) 0.010(2) 0.017(2)
C55 0.029(2) 0.030(2) 0.033(2) 0.0016(13) 0.0054(12) 0.0011(13)
C56 0.033(2) 0.036(2) 0.048(2) -0.002(2) 0.0014(14) 0.0025(14)
C57 0.036(2) 0.053(2) 0.063(2) -0.004(2) -0.001(2) -0.008(2)
C58 0.055(2) 0.042(2) 0.052(2) -0.001(2) 0.016(2) -0.016(2)
C59 0.059(2) 0.042(2) 0.046(2) 0.015(2) 0.013(2) 0.000(2)
C60 0.039(2) 0.043(2) 0.036(2) 0.0091(15) 0.0041(14) 0.003(2)
C61 0.028(2) 0.036(2) 0.0243(14) -0.0008(13) 0.0045(12) 0.0027(13)
Ni' 0.0219(2) 0.0238(3) 0.0219(2) 0.0032(2) 0.0028(2) 0.0003(2)
P1' 0.0217(3) 0.0208(3) 0.0213(3) 0.0013(3) 0.0021(3) 0.0021(3)
P2' 0.0231(4) 0.0305(4) 0.0230(4) 0.0018(3) 0.0031(3) -0.0007(3)
O' 0.0245(10) 0.0310(11) 0.0286(10) 0.0065(9) 0.0037(8) 0.0028(8)
C1' 0.0271(15) 0.0232(14) 0.0188(13) -0.0017(11) 0.0040(11) 0.0012(12)
C2' 0.0274(15) 0.0189(14) 0.0232(14) 0.0016(11) 0.0027(11) 0.0004(11)
C3' 0.032(2) 0.0250(15) 0.0233(14) 0.0017(12) 0.0028(12) 0.0053(12)
C4' 0.040(2) 0.036(2) 0.028(2) 0.0065(13) 0.0048(13) 0.0141(14)
C5' 0.068(3) 0.049(2) 0.033(2) -0.003(2) 0.003(2) 0.030(2)
C6' 0.0261(15) 0.031(2) 0.0244(15) 0.0031(12) 0.0032(11) 0.0038(12)
C7' 0.041(2) 0.029(2) 0.0179(14) 0.0058(12) 0.0027(12) 0.0030(13)
C8' 0.058(2) 0.033(2) 0.027(2) 0.0014(13) 0.0113(14) 0.001(2)
C9' 0.088(3) 0.035(2) 0.032(2) -0.0040(15) 0.012(2) -0.015(2)
C10' 0.059(2) 0.061(3) 0.038(2) 0.004(2) 0.000(2) -0.023(2)
C11' 0.041(2) 0.053(2) 0.038(2) 0.011(2) -0.0016(15) -0.008(2)
C12' 0.031(2) 0.042(2) 0.0257(15) 0.0107(13) -0.0011(12) -0.0015(14)
C13' 0.029(2) 0.040(2) 0.033(2) 0.0084(14) 0.0052(13) 0.0110(14)
C14' 0.047(2) 0.032(2) 0.0233(15) 0.0027(13) -0.0025(13) 0.0090(14)
C15' 0.059(2) 0.040(2) 0.029(2) 0.0049(15) 0.0000(15) 0.018(2)
C16' 0.095(3) 0.029(2) 0.029(2) 0.0080(14) 0.000(2) 0.014(2)
C17' 0.080(3) 0.034(2) 0.034(2) 0.008(2) 0.003(2) -0.006(2)
C18' 0.048(2) 0.037(2) 0.030(2) 0.0041(14) 0.0026(14) -0.007(2)
C19' 0.038(2) 0.028(2) 0.0201(14) 0.0031(12) -0.0014(12) -0.0004(13)
C20' 0.042(2) 0.030(2) 0.037(2) 0.0035(14) -0.0011(14) -0.0045(14)
C21' 0.056(2) 0.029(2) 0.064(2) 0.009(2) -0.004(2) -0.016(2)
C22' 0.040(2) 0.048(2) 0.057(2) 0.023(2) 0.004(2) -0.011(2)
C23' 0.031(2) 0.052(2) 0.036(2) 0.012(2) 0.0047(13) -0.002(2)
C24' 0.0259(15) 0.032(2) 0.031(2) 0.0043(13) 0.0025(12) -0.0004(12)
C25' 0.0255(15) 0.0264(15) 0.0264(15) 0.0056(12) -0.0025(11) -0.0028(12)
C26' 0.035(2) 0.039(2) 0.034(2) -0.0015(14) -0.0002(13) -0.0034(14)
C27' 0.044(2) 0.059(2) 0.040(2) -0.010(2) -0.004(2) -0.010(2)
C28' 0.035(2) 0.083(3) 0.033(2) 0.002(2) -0.0077(14) -0.004(2)
C29' 0.033(2) 0.067(3) 0.034(2) 0.012(2) -0.0012(14) 0.009(2)
C30' 0.029(2) 0.042(2) 0.031(2) 0.0065(14) 0.0026(13) 0.0052(14)
C31' 0.0200(14) 0.037(2) 0.0232(14) 0.0018(12) 0.0034(11) 0.0008(12)
C32' 0.044(2) 0.042(2) 0.031(2) 0.0047(14) 0.0093(14) 0.015(2)
C33' 0.079(3) 0.058(3) 0.041(2) 0.010(2) 0.024(2) 0.039(2)
C34' 0.132(5) 0.034(2) 0.035(2) 0.006(2) 0.030(2) 0.028(2)
C35' 0.112(4) 0.034(2) 0.032(2) -0.006(2) 0.010(2) -0.018(2)
C36' 0.060(2) 0.035(2) 0.029(2) -0.0010(14) 0.0078(15) -0.008(2)
C37' 0.039(2) 0.0194(14) 0.0246(14) 0.0038(11) 0.0091(12) 0.0042(12)
C38' 0.039(2) 0.033(2) 0.034(2) 0.0050(14) -0.0008(13) -0.0035(14)
C39' 0.045(2) 0.047(2) 0.044(2) 0.021(2) -0.007(2) -0.008(2)
C40' 0.054(2) 0.040(2) 0.069(3) 0.028(2) 0.016(2) 0.012(2)
C41' 0.081(3) 0.030(2) 0.054(2) 0.011(2) 0.025(2) 0.011(2)
C42' 0.053(2) 0.026(2) 0.036(2) 0.0008(14) 0.0109(15) -0.0039(15)
C43' 0.0257(15) 0.027(2) 0.031(2) 0.0040(12) 0.0076(12) -0.0034(12)
C44' 0.033(2) 0.048(2) 0.030(2) -0.0038(15) 0.0065(13) -0.0036(15)
C45' 0.050(2) 0.061(2) 0.026(2) -0.006(2) 0.0093(14) -0.009(2)
C46' 0.056(2) 0.071(3) 0.025(2) 0.009(2) 0.005(2) -0.011(2)
C47' 0.048(2) 0.056(2) 0.039(2) 0.016(2) 0.008(2) 0.000(2)
C48' 0.037(2) 0.042(2) 0.036(2) 0.0085(15) 0.0087(14) 0.0015(15)
C49' 0.0236(15) 0.039(2) 0.0256(15) 0.0032(13) 0.0019(11) -0.0046(13)
C50' 0.028(2) 0.035(2) 0.038(2) -0.0007(14) 0.0086(13) -0.0002(13)
C51' 0.027(2) 0.031(2) 0.059(2) -0.005(2) 0.0026(14) -0.0049(13)
C52' 0.042(2) 0.035(2) 0.046(2) -0.011(2) -0.0076(15) 0.0014(15)
C53' 0.053(2) 0.043(2) 0.031(2) -0.0023(15) 0.0022(15) -0.002(2)
C54' 0.039(2) 0.039(2) 0.031(2) -0.0003(14) 0.0013(13) -0.0028(14)
C55' 0.0251(15) 0.032(2) 0.029(2) 0.0000(12) 0.0017(12) 0.0016(12)
C56' 0.036(2) 0.042(2) 0.081(3) 0.001(2) -0.014(2) 0.004(2)
C57' 0.046(2) 0.053(3) 0.099(4) -0.005(2) -0.025(2) 0.014(2)
C58' 0.052(2) 0.048(2) 0.054(2) 0.004(2) -0.003(2) 0.022(2)
C59' 0.054(2) 0.037(2) 0.041(2) -0.006(2) 0.016(2) 0.005(2)
C60' 0.029(2) 0.042(2) 0.037(2) -0.0073(15) 0.0062(13) 0.0019(14)
C61' 0.0261(15) 0.036(2) 0.0277(15) 0.0019(13) 0.0045(12) 0.0014(13)
C71 0.093(4) 0.063(3) 0.115(5) 0.002(3) -0.030(3) -0.009(3)
C72 0.057(2) 0.049(2) 0.058(2) -0.001(2) -0.003(2) -0.006(2)
C73 0.047(2) 0.044(2) 0.060(2) -0.018(2) 0.003(2) -0.002(2)
C74 0.050(2) 0.049(2) 0.048(2) -0.012(2) 0.004(2) -0.008(2)
C75 0.047(2) 0.052(2) 0.046(2) -0.007(2) 0.001(2) -0.006(2)
C76 0.060(2) 0.050(2) 0.060(2) -0.009(2) 0.005(2) -0.010(2)
C77 0.070(3) 0.052(2) 0.067(3) -0.013(2) -0.009(2) 0.002(2)

loop_
_atom_site_label
_atom_site_type_symbol
_atom_site_fract_x
_atom_site_fract_y
_atom_site_fract_z
_atom_site_U_iso_or_equiv
_atom_site_thermal_displace_type
_atom_site_occupancy
_atom_site_calc_flag
_atom_site_refinement_flags
Ni Ni 0.07429(2) -0.05741(4) 0.356671(10) 0.02322(13) Uani 1 d .
P1 P -0.01349(3) 0.00489(6) 0.37177(2) 0.0219(2) Uani 1 d .
P2 P 0.16686(3) -0.10778(7) 0.34262(2) 0.0264(2) Uani 1 d .
O O 0.10594(9) 0.0714(2) 0.38209(5) 0.0296(5) Uani 1 d .
C1 C 0.06919(13) 0.1515(3) 0.39453(6) 0.0243(6) Uani 1 d .
C2 C 0.00760(12) 0.1453(3) 0.39056(6) 0.0235(6) Uani 1 d .
C3 C 0.09909(14) 0.2494(3) 0.41508(7) 0.0290(6) Uani 1 d .
H3A H 0.08635(14) 0.3306(3) 0.40680(7) 0.035 Uiso 1 calc R
C4 C 0.16905(14) 0.2478(3) 0.41543(8) 0.0386(8) Uani 1 d .
H4A H 0.18270(14) 0.1721(3) 0.40470(8) 0.046 Uiso 1 calc R
C5 C 0.1941(2) 0.3593(4) 0.39798(9) 0.0555(11) Uani 1 d .
H5A H 0.2379(2) 0.3565(4) 0.39846(9) 0.083 Uiso 1 calc R
H5B H 0.1804(2) 0.4343(4) 0.40795(9) 0.083 Uiso 1 calc R
H5C H 0.1799(2) 0.3576(4) 0.37645(9) 0.083 Uiso 1 calc R
C6 C 0.07651(13) 0.2414(3) 0.44982(7) 0.0282(6) Uani 1 d .
H6A H 0.03189(13) 0.2401(3) 0.45087(7) 0.034 Uiso 1 calc R
C7 C 0.1041(2) 0.1286(3) 0.46434(7) 0.0347(7) Uani 1 d .
C8 C 0.0730(2) 0.0290(4) 0.47722(8) 0.0498(9) Uani 1 d .
H8A H 0.0306(2) 0.0268(4) 0.47642(8) 0.060 Uiso 1 calc R
C9 C 0.1047(3) -0.0655(4) 0.49105(11) 0.0718(15) Uani 1 d .
H9A H 0.0839(3) -0.1317(4) 0.50005(11) 0.086 Uiso 1 calc R
C10 C 0.1660(3) -0.0638(4) 0.49179(12) 0.077(2) Uani 1 d .
H10A H 0.1870(3) -0.1290(4) 0.50148(12) 0.093 Uiso 1 calc R
C11 C 0.1988(2) 0.0329(4) 0.47843(11) 0.0615(12) Uani 1 d .
H11A H 0.2413(2) 0.0321(4) 0.47859(11) 0.074 Uiso 1 calc R
C12 C 0.1669(2) 0.1301(3) 0.46493(8) 0.0397(8) Uani 1 d .
C13 C 0.19268(14) 0.2439(3) 0.45005(8) 0.0376(8) Uani 1 d .
H13A H 0.23734(14) 0.2445(3) 0.45117(8) 0.045 Uiso 1 calc R
C14 C 0.16590(14) 0.3543(3) 0.46651(7) 0.0313(7) Uani 1 d .
C15 C 0.1966(2) 0.4519(3) 0.47968(7) 0.0361(7) Uani 1 d .
H15A H 0.2391(2) 0.4530(3) 0.48004(7) 0.043 Uiso 1 calc R
C16 C 0.1639(2) 0.5492(3) 0.49250(8) 0.0428(8) Uani 1 d .
H16A H 0.1844(2) 0.6154(3) 0.50198(8) 0.051 Uiso 1 calc R
C17 C 0.1023(2) 0.5486(3) 0.49134(8) 0.0461(9) Uani 1 d .
H17A H 0.0808(2) 0.6153(3) 0.49970(8) 0.055 Uiso 1 calc R
C18 C 0.0708(2) 0.4507(3) 0.47794(7) 0.0383(8) Uani 1 d .
H18A H 0.0284(2) 0.4511(3) 0.47713(7) 0.046 Uiso 1 calc R
C19 C 0.10284(14) 0.3528(3) 0.46585(7) 0.0285(6) Uani 1 d .
C20 C -0.02810(8) 0.3630(2) 0.39341(4) 0.0359(7) Uani 1 d G
H20A H 0.00298(8) 0.3841(2) 0.37964(4) 0.043 Uiso 1 calc R
C21 C -0.06615(10) 0.45368(13) 0.40490(5) 0.0430(8) Uani 1 d G
H21A H -0.06079(14) 0.53619(14) 0.39889(7) 0.052 Uiso 1 calc R
C22 C -0.11211(9) 0.4224(2) 0.42526(5) 0.0444(9) Uani 1 d G
H22A H -0.13784(12) 0.4837(2) 0.43303(7) 0.053 Uiso 1 calc R
C23 C -0.12002(8) 0.3004(2) 0.43413(5) 0.0424(8) Uani 1 d G
H23A H -0.15111(11) 0.2792(2) 0.44790(7) 0.051 Uiso 1 calc R
C24 C -0.08198(9) 0.20969(13) 0.42265(5) 0.0321(7) Uani 1 d G
H24A H -0.08733(13) 0.12718(15) 0.42865(7) 0.039 Uiso 1 calc R
C25 C -0.03602(8) 0.24098(15) 0.40229(4) 0.0261(6) Uani 1 d G
C26 C -0.08419(9) 0.15206(15) 0.33189(5) 0.0354(7) Uani 1 d G
H26A H -0.06537(9) 0.21942(15) 0.34177(5) 0.042 Uiso 1 calc R
C27 C -0.12462(10) 0.1716(2) 0.30730(5) 0.0449(9) Uani 1 d G
H27A H -0.13314(15) 0.2522(2) 0.30055(7) 0.054 Uiso 1 calc R
C28 C -0.15245(9) 0.0720(2) 0.29269(4) 0.0475(9) Uani 1 d G
H28A H -0.17979(13) 0.0852(3) 0.27606(6) 0.057 Uiso 1 calc R
C29 C -0.13985(9) -0.0472(2) 0.30267(5) 0.0416(8) Uani 1 d G
H29A H -0.15867(13) -0.1145(2) 0.29279(7) 0.050 Uiso 1 calc R
C30 C -0.09942(9) -0.06670(14) 0.32726(4) 0.0326(7) Uani 1 d G
H30A H -0.09090(13) -0.14728(15) 0.33401(7) 0.039 Uiso 1 calc R
C31 C -0.07159(8) 0.0329(2) 0.34187(4) 0.0268(6) Uani 1 d G
C32 C -0.11149(7) -0.1072(2) 0.40323(4) 0.0328(7) Uani 1 d G
H32A H -0.13711(7) -0.0674(2) 0.38877(4) 0.039 Uiso 1 calc R
C33 C -0.13585(6) -0.1778(2) 0.42707(5) 0.0431(8) Uani 1 d G
H33A H -0.17794(7) -0.1857(3) 0.42874(7) 0.052 Uiso 1 calc R
C34 C -0.09796(9) -0.2367(2) 0.44845(4) 0.0433(8) Uani 1 d G
H34A H -0.11444(12) -0.2844(3) 0.46457(6) 0.052 Uiso 1 calc R
C35 C -0.03571(9) -0.2251(2) 0.44598(4) 0.0453(9) Uani 1 d G
H35A H -0.01009(11) -0.2649(3) 0.46043(6) 0.054 Uiso 1 calc R
C36 C -0.01135(6) -0.1545(2) 0.42213(5) 0.0376(7) Uani 1 d G
H36A H 0.03074(6) -0.1467(3) 0.42046(7) 0.045 Uiso 1 calc R
C37 C -0.04924(7) -0.0956(2) 0.40075(4) 0.0246(6) Uani 1 d G
C38 C 0.02907(9) -0.17186(15) 0.30086(4) 0.0311(7) Uani 1 d G
H38A H 0.04253(9) -0.09942(15) 0.29115(4) 0.037 Uiso 1 calc R
C39 C -0.00002(10) -0.2623(2) 0.28332(3) 0.0398(8) Uani 1 d G
H39A H -0.0062(2) -0.2510(3) 0.26174(3) 0.048 Uiso 1 calc R
C40 C -0.01992(11) -0.3694(2) 0.29769(5) 0.0456(9) Uani 1 d G
H40A H -0.0396(2) -0.4306(2) 0.28582(6) 0.055 Uiso 1 calc R
C41 C -0.01074(11) -0.3861(2) 0.32960(5) 0.0454(9) Uani 1 d G
H41A H -0.0242(2) -0.4585(2) 0.33932(6) 0.055 Uiso 1 calc R
C42 C 0.01835(10) -0.2957(2) 0.34715(3) 0.0351(7) Uani 1 d G
H42A H 0.02456(15) -0.3069(2) 0.36873(3) 0.042 Uiso 1 calc R
C43 C 0.03826(9) -0.18854(15) 0.33278(4) 0.0259(6) Uani 1 d G
C44 C 0.19623(11) -0.1257(2) 0.27904(5) 0.0414(8) Uani 1 d G
H44A H 0.20742(11) -0.0424(2) 0.28053(5) 0.050 Uiso 1 calc R
C45 C 0.19881(12) -0.1860(2) 0.25044(4) 0.0551(10) Uani 1 d G
H45A H 0.2117(2) -0.1436(3) 0.23259(5) 0.066 Uiso 1 calc R
C46 C 0.18226(13) -0.3092(2) 0.24824(4) 0.0603(11) Uani 1 d G
H46A H 0.1840(2) -0.3500(3) 0.22890(5) 0.072 Uiso 1 calc R
C47 C 0.16313(12) -0.3720(2) 0.27464(6) 0.0573(11) Uani 1 d G
H47A H 0.1519(2) -0.4553(2) 0.27315(8) 0.069 Uiso 1 calc R
C48 C 0.16055(11) -0.3117(2) 0.30324(4) 0.0458(9) Uani 1 d G
H48A H 0.1476(2) -0.3541(2) 0.32109(6) 0.055 Uiso 1 calc R
C49 C 0.17710(10) -0.1885(2) 0.30544(4) 0.0331(7) Uani 1 d G
C50 C 0.24720(10) -0.2905(2) 0.36567(4) 0.0375(7) Uani 1 d G
H50A H 0.25969(10) -0.3027(2) 0.34497(4) 0.045 Uiso 1 calc R
C51 C 0.27385(10) -0.3574(2) 0.38984(5) 0.0476(9) Uani 1 d G
H51A H 0.30436(13) -0.4149(3) 0.38550(7) 0.057 Uiso 1 calc R
C52 C 0.25538(11) -0.3394(2) 0.42044(5) 0.0555(10) Uani 1 d G
H52A H 0.2734(2) -0.3846(3) 0.43679(6) 0.067 Uiso 1 calc R
C53 C 0.21027(12) -0.2544(3) 0.42686(4) 0.0597(11) Uani 1 d G
H53A H 0.1978(2) -0.2422(4) 0.44755(4) 0.072 Uiso 1 calc R
C54 C 0.18362(10) -0.1875(2) 0.40268(5) 0.0459(9) Uani 1 d G
H54A H 0.15311(14) -0.1301(3) 0.40703(6) 0.055 Uiso 1 calc R
C55 C 0.20209(9) -0.2056(2) 0.37209(4) 0.0306(7) Uani 1 d G
C56 C 0.27667(8) 0.0214(2) 0.35148(5) 0.0390(8) Uani 1 d G
H56A H 0.29189(8) -0.0515(2) 0.36037(5) 0.047 Uiso 1 calc R
C57 C 0.31343(7) 0.1247(2) 0.34931(6) 0.0505(9) Uani 1 d G
H57A H 0.35351(8) 0.1216(3) 0.35673(9) 0.061 Uiso 1 calc R
C58 C 0.29093(9) 0.2327(2) 0.33617(6) 0.0499(9) Uani 1 d G
H58A H 0.31579(13) 0.3025(2) 0.33470(9) 0.060 Uiso 1 calc R
C59 C 0.23166(10) 0.2373(2) 0.32519(6) 0.0490(9) Uani 1 d G
H59A H 0.21644(14) 0.3103(2) 0.31631(8) 0.059 Uiso 1 calc R
C60 C 0.19490(7) 0.1340(2) 0.32736(5) 0.0391(8) Uani 1 d G
H60A H 0.15482(8) 0.1371(3) 0.31994(8) 0.047 Uiso 1 calc R
C61 C 0.21740(8) 0.0261(2) 0.34051(5) 0.0295(6) Uani 1 d G
Ni' Ni 0.42862(2) 0.20615(4) 0.644779(10) 0.02253(13) Uani 1 d .
P1' P 0.51898(3) 0.24657(6) 0.62833(2) 0.0213(2) Uani 1 d .
P2' P 0.33496(3) 0.16491(7) 0.65968(2) 0.0255(2) Uani 1 d .
O' O 0.40476(9) 0.3491(2) 0.62193(5) 0.0280(4) Uani 1 d .
C1' C 0.44558(13) 0.4143(3) 0.60755(6) 0.0230(6) Uani 1 d .
C2' C 0.50598(13) 0.3880(3) 0.60861(6) 0.0232(6) Uani 1 d .
C3' C 0.42231(14) 0.5214(3) 0.58774(7) 0.0269(6) Uani 1 d .
H3'A H 0.44817(14) 0.5935(3) 0.59250(7) 0.032 Uiso 1 calc R
C4' C 0.35622(15) 0.5595(3) 0.59419(7) 0.0345(7) Uani 1 d .
H4'A H 0.33827(15) 0.4961(3) 0.60788(7) 0.041 Uiso 1 calc R
C5' C 0.3542(2) 0.6824(4) 0.61149(8) 0.0502(10) Uani 1 d .
H5'A H 0.3125(2) 0.7047(4) 0.61530(8) 0.075 Uiso 1 calc R
H5'B H 0.3730(2) 0.7456(4) 0.59887(8) 0.075 Uiso 1 calc R
H5'C H 0.3757(2) 0.6751(4) 0.63126(8) 0.075 Uiso 1 calc R
C6' C 0.42912(13) 0.4921(3) 0.55187(7) 0.0270(6) Uani 1 d .
H6'A H 0.47059(13) 0.4656(3) 0.54672(7) 0.032 Uiso 1 calc R
C7' C 0.38301(14) 0.3953(3) 0.54377(6) 0.0293(7) Uani 1 d .
C8' C 0.3942(2) 0.2803(3) 0.53145(7) 0.0390(8) Uani 1 d .
H8'A H 0.4339(2) 0.2543(3) 0.52778(7) 0.047 Uiso 1 calc R
C9' C 0.3451(2) 0.2026(4) 0.52447(8) 0.0516(10) Uani 1 d .
H9'A H 0.3520(2) 0.1242(4) 0.51593(8) 0.062 Uiso 1 calc R
C10' C 0.2871(2) 0.2409(4) 0.53012(9) 0.0525(10) Uani 1 d .
H10B H 0.2544(2) 0.1889(4) 0.52510(9) 0.063 Uiso 1 calc R
C11' C 0.2763(2) 0.3549(4) 0.54307(8) 0.0438(8) Uani 1 d .
H11B H 0.2366(2) 0.3791(4) 0.54754(8) 0.053 Uiso 1 calc R
C12' C 0.32345(14) 0.4333(3) 0.54947(7) 0.0329(7) Uani 1 d .
C13' C 0.31962(14) 0.5608(3) 0.56281(7) 0.0342(7) Uani 1 d .
H13B H 0.27727(14) 0.5867(3) 0.56590(7) 0.041 Uiso 1 calc R
C14' C 0.3520(2) 0.6444(3) 0.54033(7) 0.0341(7) Uani 1 d .
C15' C 0.3287(2) 0.7480(3) 0.52536(8) 0.0426(8) Uani 1 d .
H15B H 0.2884(2) 0.7719(3) 0.52849(8) 0.051 Uiso 1 calc R
C16' C 0.3655(2) 0.8158(3) 0.50574(8) 0.0508(10) Uani 1 d .
H16B H 0.3496(2) 0.8844(3) 0.49506(8) 0.061 Uiso 1 calc R
C17' C 0.4248(2) 0.7837(3) 0.50179(8) 0.0494(9) Uani 1 d .
H17B H 0.4496(2) 0.8327(3) 0.48920(8) 0.059 Uiso 1 calc R
C18' C 0.4484(2) 0.6793(3) 0.51626(7) 0.0382(8) Uani 1 d .
H18B H 0.4889(2) 0.6567(3) 0.51325(7) 0.046 Uiso 1 calc R
C19' C 0.41148(14) 0.6090(3) 0.53517(7) 0.0287(6) Uani 1 d .
C20' C 0.56689(10) 0.5812(2) 0.60204(4) 0.0365(7) Uani 1 d G
H20B H 0.54931(10) 0.6119(2) 0.62034(4) 0.044 Uiso 1 calc R
C21' C 0.60600(11) 0.65451(14) 0.58500(5) 0.0498(9) Uani 1 d G
H21B H 0.6149(2) 0.7349(2) 0.59178(7) 0.060 Uiso 1 calc R
C22' C 0.63199(10) 0.6090(2) 0.55794(5) 0.0482(9) Uani 1 d G
H22B H 0.65844(13) 0.6586(2) 0.54641(7) 0.058 Uiso 1 calc R
C23' C 0.61886(9) 0.4901(2) 0.54792(4) 0.0398(8) Uani 1 d G
H23B H 0.63644(13) 0.4593(3) 0.52962(5) 0.048 Uiso 1 calc R
C24' C 0.57975(9) 0.41677(14) 0.56496(4) 0.0299(6) Uani 1 d G
H24B H 0.57087(13) 0.3364(2) 0.55819(6) 0.036 Uiso 1 calc R
C25' C 0.55376(8) 0.4623(2) 0.59203(4) 0.0261(6) Uani 1 d G
C26' C 0.59174(9) 0.38559(15) 0.66843(5) 0.0360(7) Uani 1 d G
H26B H 0.57379(9) 0.45421(15) 0.65868(5) 0.043 Uiso 1 calc R
C27' C 0.63205(10) 0.4023(2) 0.69321(5) 0.0478(9) Uani 1 d G
H27B H 0.64136(15) 0.4821(2) 0.70022(7) 0.057 Uiso 1 calc R
C28' C 0.65859(9) 0.3008(2) 0.70763(4) 0.0503(10) Uani 1 d G
H28B H 0.68585(13) 0.3121(3) 0.72439(6) 0.060 Uiso 1 calc R
C29' C 0.64482(9) 0.1827(2) 0.69727(5) 0.0445(9) Uani 1 d G
H29B H 0.66277(14) 0.1141(2) 0.70702(7) 0.053 Uiso 1 calc R
C30' C 0.60451(9) 0.16601(14) 0.67249(5) 0.0340(7) Uani 1 d G
H30B H 0.59520(14) 0.08613(15) 0.66548(7) 0.041 Uiso 1 calc R
C31' C 0.57797(8) 0.2675(2) 0.65807(4) 0.0267(6) Uani 1 d G
C32' C 0.61004(8) 0.1153(2) 0.59644(5) 0.0391(8) Uani 1 d G
H32B H 0.63829(8) 0.1591(2) 0.60865(5) 0.047 Uiso 1 calc R
C33' C 0.62968(9) 0.0300(2) 0.57458(6) 0.0592(12) Uani 1 d G
H33B H 0.67122(10) 0.0161(3) 0.57202(8) 0.071 Uiso 1 calc R
C34' C 0.58792(14) -0.0348(2) 0.55652(5) 0.0668(14) Uani 1 d G
H34B H 0.6012(2) -0.0926(3) 0.54174(7) 0.080 Uiso 1 calc R
C35' C 0.52650(12) -0.0143(2) 0.56030(5) 0.0593(12) Uani 1 d G
H35B H 0.4983(2) -0.0581(3) 0.54808(7) 0.071 Uiso 1 calc R
C36' C 0.50686(8) 0.0710(2) 0.58215(5) 0.0411(8) Uani 1 d G
H36B H 0.46532(7) 0.0849(3) 0.58471(7) 0.049 Uiso 1 calc R
C37' C 0.54862(8) 0.1358(2) 0.60022(4) 0.0276(6) Uani 1 d G
C38' C 0.47838(10) 0.0706(2) 0.69640(4) 0.0354(7) Uani 1 d G
H38B H 0.47377(10) 0.1452(2) 0.70722(4) 0.043 Uiso 1 calc R
C39' C 0.50533(11) -0.0297(2) 0.71118(4) 0.0451(9) Uani 1 d G
H39B H 0.5189(2) -0.0228(3) 0.73200(4) 0.054 Uiso 1 calc R
C40' C 0.51214(11) -0.1401(2) 0.69517(5) 0.0541(10) Uani 1 d G
H40B H 0.5304(2) -0.2079(2) 0.70516(7) 0.065 Uiso 1 calc R
C41' C 0.49202(12) -0.15026(14) 0.66438(5) 0.0547(10) Uani 1 d G
H41B H 0.4966(2) -0.2249(2) 0.65356(7) 0.066 Uiso 1 calc R
C42' C 0.46507(11) -0.0500(2) 0.64961(4) 0.0385(8) Uani 1 d G
H42B H 0.4515(2) -0.0569(2) 0.62879(4) 0.046 Uiso 1 calc R
C43' C 0.45825(9) 0.06038(15) 0.66561(4) 0.0276(6) Uani 1 d G
C44' C 0.29284(10) 0.1736(2) 0.72162(4) 0.0372(7) Uani 1 d G
H44B H 0.27928(10) 0.2534(2) 0.71676(4) 0.045 Uiso 1 calc R
C45' C 0.28442(11) 0.1260(2) 0.75141(4) 0.0459(9) Uani 1 d G
H45B H 0.2652(2) 0.1736(3) 0.76669(5) 0.055 Uiso 1 calc R
C46' C 0.30447(11) 0.0079(2) 0.75859(4) 0.0508(10) Uani 1 d G
H46B H 0.2988(2) -0.0243(3) 0.77874(4) 0.061 Uiso 1 calc R
C47' C 0.33292(11) -0.0625(2) 0.73599(5) 0.0476(9) Uani 1 d G
H47B H 0.3465(2) -0.1423(2) 0.74085(7) 0.057 Uiso 1 calc R
C48' C 0.34134(10) -0.0149(2) 0.70620(4) 0.0385(8) Uani 1 d G
H48B H 0.36059(14) -0.0625(2) 0.69092(5) 0.046 Uiso 1 calc R
C49' C 0.32130(9) 0.1031(2) 0.69902(3) 0.0295(7) Uani 1 d G
C50' C 0.25826(9) -0.0332(2) 0.64270(3) 0.0335(7) Uani 1 d G
H50B H 0.24848(9) -0.0401(2) 0.66395(3) 0.040 Uiso 1 calc R
C51' C 0.22953(8) -0.1077(2) 0.62070(5) 0.0388(8) Uani 1 d G
H51B H 0.20032(12) -0.1650(2) 0.62706(6) 0.047 Uiso 1 calc R
C52' C 0.24399(9) -0.0975(2) 0.58928(4) 0.0409(8) Uani 1 d G
H52B H 0.22456(13) -0.1479(3) 0.57440(5) 0.049 Uiso 1 calc R
C53' C 0.28717(10) -0.0129(2) 0.57986(3) 0.0424(8) Uani 1 d G
H53B H 0.29695(15) -0.0060(3) 0.55861(3) 0.051 Uiso 1 calc R
C54' C 0.31590(9) 0.0616(2) 0.60187(4) 0.0361(7) Uani 1 d G
H54B H 0.34511(12) 0.1189(2) 0.59550(6) 0.043 Uiso 1 calc R
C55' C 0.30145(8) 0.0515(2) 0.63329(4) 0.0287(6) Uani 1 d G
C56' C 0.22294(9) 0.2769(2) 0.64509(6) 0.0530(10) Uani 1 d G
H56B H 0.20997(9) 0.1980(2) 0.63899(6) 0.064 Uiso 1 calc R
C57' C 0.18372(8) 0.3765(2) 0.64269(7) 0.0661(13) Uani 1 d G
H57B H 0.14423(9) 0.3649(3) 0.63497(10) 0.079 Uiso 1 calc R
C58' C 0.20291(9) 0.4932(2) 0.65171(6) 0.0515(10) Uani 1 d G
H58B H 0.17639(12) 0.5605(2) 0.65009(9) 0.062 Uiso 1 calc R
C59' C 0.26131(10) 0.51035(15) 0.66312(6) 0.0438(8) Uani 1 d G
H59B H 0.27428(13) 0.5893(2) 0.66922(8) 0.053 Uiso 1 calc R
C60' C 0.30053(7) 0.4108(2) 0.66551(5) 0.0360(7) Uani 1 d G
H60B H 0.34003(8) 0.4224(3) 0.67323(8) 0.043 Uiso 1 calc R
C61' C 0.28135(8) 0.2941(2) 0.65650(5) 0.0298(7) Uani 1 d G
C71 C 0.5617(3) 0.1897(5) 0.7998(2) 0.090(2) Uani 1 d .
H71A H 0.5872(3) 0.2013(5) 0.8182(2) 0.136 Uiso 1 calc R
H71B H 0.5821(3) 0.1367(5) 0.7851(2) 0.136 Uiso 1 calc R
H71C H 0.5239(3) 0.1519(5) 0.8059(2) 0.136 Uiso 1 calc R
C72 C 0.5489(2) 0.3142(4) 0.78462(10) 0.0545(10) Uani 1 d .
H72A H 0.5294(2) 0.3676(4) 0.79994(10) 0.065 Uiso 1 calc R
H72B H 0.5874(2) 0.3524(4) 0.77911(10) 0.065 Uiso 1 calc R
C73 C 0.5097(2) 0.3077(4) 0.75592(10) 0.0503(9) Uani 1 d .
H73A H 0.4731(2) 0.2617(4) 0.76104(10) 0.060 Uiso 1 calc R
H73B H 0.5312(2) 0.2606(4) 0.73998(10) 0.060 Uiso 1 calc R
C74 C 0.4911(2) 0.4305(4) 0.74186(9) 0.0487(9) Uani 1 d .
H74A H 0.4673(2) 0.4757(4) 0.75723(9) 0.058 Uiso 1 calc R
H74B H 0.5275(2) 0.4788(4) 0.73775(9) 0.058 Uiso 1 calc R
C75 C 0.4548(2) 0.4199(4) 0.71197(9) 0.0483(9) Uani 1 d .
H75A H 0.4764(2) 0.3661(4) 0.69751(9) 0.058 Uiso 1 calc R
H75B H 0.4161(2) 0.3805(4) 0.71661(9) 0.058 Uiso 1 calc R
C76 C 0.4425(2) 0.5408(4) 0.69598(10) 0.0569(10) Uani 1 d .
H76A H 0.4806(2) 0.5858(4) 0.69417(10) 0.068 Uiso 1 calc R
H76B H 0.4274(2) 0.5244(4) 0.67477(10) 0.068 Uiso 1 calc R
C77 C 0.3979(2) 0.6209(4) 0.71251(11) 0.0633(11) Uani 1 d .
H77A H 0.3922(2) 0.6969(4) 0.70090(11) 0.095 Uiso 1 calc R
H77B H 0.4129(2) 0.6396(4) 0.73335(11) 0.095 Uiso 1 calc R
H77C H 0.3596(2) 0.5781(4) 0.71394(11) 0.095 Uiso 1 calc R

loop_
_atom_type_symbol
_atom_type_description
_atom_type_scat_dispersion_real
_atom_type_scat_dispersion_imag
_atom_type_scat_source
C C 0.0181 0.0091 'International Tables Vol C Tables 4.2.6.8 and 6.1.1.4'
H H 0.0000 0.0000 'International Tables Vol C Tables 4.2.6.8 and 6.1.1.4'
O O 0.0492 0.0322 'International Tables Vol C Tables 4.2.6.8 and 6.1.1.4'
P P 0.2955 0.4335 'International Tables Vol C Tables 4.2.6.8 and 6.1.1.4'
Ni Ni -3.0029 0.5091 'International Tables Vol C Tables 4.2.6.8 and 6.1.1.4'

loop_
_geom_angle_atom_site_label_1
_geom_angle_atom_site_label_2
_geom_angle_atom_site_label_3
_geom_angle
O Ni C43 176.44(9)
O Ni P1 85.74(6)
C43 Ni P1 91.22(7)
O Ni P2 90.04(6)
C43 Ni P2 93.03(7)
P1 Ni P2 175.65(4)
C2 P1 C31 110.56(11)
C2 P1 C37 108.45(12)
C31 P1 C37 105.39(9)
C2 P1 Ni 99.80(9)
C31 P1 Ni 118.05(7)
C37 P1 Ni 114.30(7)
C55 P2 C49 105.43(10)
C55 P2 C61 103.86(10)
C49 P2 C61 104.70(10)
C55 P2 Ni 110.35(7)
C49 P2 Ni 118.60(8)
C61 P2 Ni 112.64(7)
C1 O Ni 119.7(2)
O C1 C2 122.6(3)
O C1 C3 115.4(2)
C2 C1 C3 121.9(3)
C1 C2 C25 124.3(2)
C1 C2 P1 110.6(2)
C25 C2 P1 125.0(2)
C1 C3 C4 115.1(2)
C1 C3 C6 111.4(2)
C4 C3 C6 108.6(2)
C5 C4 C3 110.7(3)
C5 C4 C13 111.3(3)
C3 C4 C13 109.4(3)
C7 C6 C19 108.3(2)
C7 C6 C3 107.7(2)
C19 C6 C3 105.0(2)
C12 C7 C8 119.9(3)
C12 C7 C6 113.6(3)
C8 C7 C6 126.5(3)
C9 C8 C7 119.7(4)
C10 C9 C8 120.4(4)
C9 C10 C11 121.6(4)
C12 C11 C10 118.3(4)
C11 C12 C7 120.1(4)
C11 C12 C13 127.2(4)
C7 C12 C13 112.6(3)
C12 C13 C14 107.5(3)
C12 C13 C4 107.4(3)
C14 C13 C4 106.9(3)
C15 C14 C19 120.4(3)
C15 C14 C13 127.2(3)
C19 C14 C13 112.3(3)
C14 C15 C16 119.1(3)
C17 C16 C15 120.4(3)
C16 C17 C18 121.0(3)
C19 C18 C17 119.0(3)
C18 C19 C14 120.1(3)
C18 C19 C6 126.2(3)
C14 C19 C6 113.6(3)
C21 C20 C25 120.0
C22 C21 C20 120.0
C21 C22 C23 120.0
C24 C23 C22 120.0
C25 C24 C23 120.0
C24 C25 C20 120.0
C24 C25 C2 121.1(2)
C20 C25 C2 118.8(2)
C27 C26 C31 120.0
C28 C27 C26 120.0
C27 C28 C29 120.0
C28 C29 C30 120.0
C31 C30 C29 120.0
C30 C31 C26 120.0
C30 C31 P1 119.32(10)
C26 C31 P1 120.45(10)
C33 C32 C37 120.0
C34 C33 C32 120.0
C35 C34 C33 120.0
C34 C35 C36 120.0
C35 C36 C37 120.0
C36 C37 C32 120.0
C36 C37 P1 117.10(10)
C32 C37 P1 122.75(10)
C39 C38 C43 120.0
C38 C39 C40 120.0
C39 C40 C41 120.0
C42 C41 C40 120.0
C41 C42 C43 120.0
C42 C43 C38 120.0
C42 C43 Ni 121.14(10)
C38 C43 Ni 118.76(10)
C45 C44 C49 120.0
C44 C45 C46 120.0
C45 C46 C47 120.0
C48 C47 C46 120.0
C47 C48 C49 120.0
C48 C49 C44 120.0
C48 C49 P2 118.93(12)
C44 C49 P2 120.85(12)
C51 C50 C55 120.0
C50 C51 C52 120.0
C53 C52 C51 120.0
C54 C53 C52 120.0
C53 C54 C55 120.0
C54 C55 C50 120.0
C54 C55 P2 116.24(11)
C50 C55 P2 123.69(11)
C57 C56 C61 120.0
C56 C57 C58 120.0
C57 C58 C59 120.0
C60 C59 C58 120.0
C61 C60 C59 120.0
C60 C61 C56 120.0
C60 C61 P2 118.11(11)
C56 C61 P2 121.89(11)
O' Ni' C43' 175.33(9)
O' Ni' P1' 85.43(6)
C43' Ni' P1' 90.33(7)
O' Ni' P2' 93.27(6)
C43' Ni' P2' 90.90(7)
P1' Ni' P2' 177.76(3)
C2' P1' C31' 109.52(11)
C2' P1' C37' 108.33(12)
C31' P1' C37' 106.27(9)
C2' P1' Ni' 100.59(10)
C31' P1' Ni' 116.95(7)
C37' P1' Ni' 114.80(7)
C55' P2' C49' 104.47(10)
C55' P2' C61' 102.21(10)
C49' P2' C61' 103.44(10)
C55' P2' Ni' 109.46(7)
C49' P2' Ni' 119.98(8)
C61' P2' Ni' 115.36(8)
C1' O' Ni' 119.5(2)
O' C1' C2' 123.5(3)
O' C1' C3' 116.3(2)
C2' C1' C3' 120.1(3)
C1' C2' C25' 124.2(2)
C1' C2' P1' 110.5(2)
C25' C2' P1' 125.0(2)
C1' C3' C4' 114.7(2)
C1' C3' C6' 110.6(2)
C4' C3' C6' 109.2(2)
C5' C4' C3' 110.7(3)
C5' C4' C13' 113.0(3)
C3' C4' C13' 109.4(2)
C7' C6' C19' 107.9(2)
C7' C6' C3' 107.1(2)
C19' C6' C3' 105.3(2)
C8' C7' C12' 120.3(3)
C8' C7' C6' 126.6(3)
C12' C7' C6' 113.1(3)
C7' C8' C9' 118.9(4)
C10' C9' C8' 120.2(4)
C9' C10' C11' 120.6(4)
C12' C11' C10' 120.2(4)
C11' C12' C7' 119.8(3)
C11' C12' C13' 127.0(3)
C7' C12' C13' 113.2(3)
C12' C13' C14' 106.5(3)
C12' C13' C4' 106.7(2)
C14' C13' C4' 107.9(3)
C15' C14' C19' 119.8(3)
C15' C14' C13' 127.1(3)
C19' C14' C13' 113.1(3)
C16' C15' C14' 119.3(4)
C17' C16' C15' 120.7(3)
C16' C17' C18' 120.6(3)
C19' C18' C17' 119.1(3)
C18' C19' C14' 120.5(3)
C18' C19' C6' 126.1(3)
C14' C19' C6' 113.4(3)
C21' C20' C25' 120.0
C20' C21' C22' 120.0
C23' C22' C21' 120.0
C22' C23' C24' 120.0
C25' C24' C23' 120.0
C24' C25' C20' 120.0
C24' C25' C2' 120.0(2)
C20' C25' C2' 119.7(2)
C27' C26' C31' 120.0
C26' C27' C28' 120.0
C27' C28' C29' 120.0
C30' C29' C28' 120.0
C29' C30' C31' 120.0
C30' C31' C26' 120.0
C30' C31' P1' 120.39(11)
C26' C31' P1' 119.29(11)
C33' C32' C37' 120.0
C32' C33' C34' 120.0
C33' C34' C35' 120.0
C34' C35' C36' 120.0
C37' C36' C35' 120.0
C36' C37' C32' 120.0
C36' C37' P1' 117.19(11)
C32' C37' P1' 122.81(11)
C39' C38' C43' 120.0
C38' C39' C40' 120.0
C41' C40' C39' 120.0
C40' C41' C42' 120.0
C41' C42' C43' 120.0
C42' C43' C38' 120.0
C42' C43' Ni' 121.26(10)
C38' C43' Ni' 118.45(10)
C45' C44' C49' 120.0
C46' C45' C44' 120.0
C45' C46' C47' 120.0
C48' C47' C46' 120.0
C47' C48' C49' 120.0
C48' C49' C44' 120.0
C48' C49' P2' 118.88(11)
C44' C49' P2' 121.10(11)
C51' C50' C55' 120.0
C50' C51' C52' 120.0
C53' C52' C51' 120.0
C52' C53' C54' 120.0
C55' C54' C53' 120.0
C54' C55' C50' 120.0
C54' C55' P2' 116.65(10)
C50' C55' P2' 122.97(10)
C57' C56' C61' 120.0
C58' C57' C56' 120.0
C57' C58' C59' 120.0
C60' C59' C58' 120.0
C61' C60' C59' 120.0
C60' C61' C56' 120.0
C60' C61' P2' 118.64(11)
C56' C61' P2' 121.36(11)
C73 C72 C71 114.3(4)
C72 C73 C74 115.9(3)
C75 C74 C73 114.2(3)
C76 C75 C74 114.3(3)
C77 C76 C75 114.1(4)

loop_
_geom_bond_atom_site_label_1
_geom_bond_atom_site_label_2
_geom_bond_distance
Ni O 1.901(2)
Ni C43 1.9213(14)
Ni P1 2.1649(8)
Ni P2 2.2124(9)
P1 C2 1.784(3)
P1 C31 1.8295(14)
P1 C37 1.8382(15)
P2 C55 1.817(2)
P2 C49 1.833(2)
P2 C61 1.838(2)
O C1 1.309(4)
C1 C2 1.374(4)
C1 C3 1.526(4)
C2 C25 1.509(3)
C3 C4 1.550(4)
C3 C6 1.576(4)
C4 C5 1.530(5)
C4 C13 1.565(5)
C6 C7 1.500(5)
C6 C19 1.506(4)
C7 C12 1.392(5)
C7 C8 1.399(5)
C8 C9 1.374(7)
C9 C10 1.358(8)
C10 C11 1.403(8)
C11 C12 1.391(5)
C12 C13 1.506(5)
C13 C14 1.515(5)
C14 C15 1.377(5)
C14 C19 1.397(5)
C15 C16 1.397(5)
C16 C17 1.365(6)
C17 C18 1.392(5)
C18 C19 1.382(5)
C20 C21 1.39
C20 C25 1.39
C21 C22 1.39
C22 C23 1.39
C23 C24 1.39
C24 C25 1.39
C26 C27 1.39
C26 C31 1.39
C27 C28 1.39
C28 C29 1.39
C29 C30 1.39
C30 C31 1.39
C32 C33 1.39
C32 C37 1.39
C33 C34 1.39
C34 C35 1.39
C35 C36 1.39
C36 C37 1.39
C38 C39 1.39
C38 C43 1.39
C39 C40 1.39
C40 C41 1.39
C41 C42 1.39
C42 C43 1.39
C44 C45 1.39
C44 C49 1.39
C45 C46 1.39
C46 C47 1.39
C47 C48 1.39
C48 C49 1.39
C50 C51 1.39
C50 C55 1.39
C51 C52 1.39
C52 C53 1.39
C53 C54 1.39
C54 C55 1.39
C56 C57 1.39
C56 C61 1.39
C57 C58 1.39
C58 C59 1.39
C59 C60 1.39
C60 C61 1.39
Ni' O' 1.906(2)
Ni' C43' 1.9283(14)
Ni' P1' 2.1744(8)
Ni' P2' 2.2234(9)
P1' C2' 1.775(3)
P1' C31' 1.8273(15)
P1' C37' 1.828(2)
P2' C55' 1.823(2)
P2' C49' 1.8402(15)
P2' C61' 1.842(2)
O' C1' 1.308(4)
C1' C2' 1.368(4)
C1' C3' 1.525(4)
C2' C25' 1.514(3)
C3' C4' 1.549(4)
C3' C6' 1.576(4)
C4' C5' 1.528(5)
C4' C13' 1.560(4)
C6' C7' 1.503(4)
C6' C19' 1.506(4)
C7' C8' 1.380(5)
C7' C12' 1.406(5)
C8' C9' 1.405(6)
C9' C10' 1.376(6)
C10' C11' 1.378(6)
C11' C12' 1.372(5)
C12' C13' 1.501(5)
C13' C14' 1.510(5)
C14' C15' 1.392(5)
C14' C19' 1.393(5)
C15' C16' 1.388(6)
C16' C17' 1.372(6)
C17' C18' 1.392(5)
C18' C19' 1.387(5)
C20' C21' 1.39
C20' C25' 1.39
C21' C22' 1.39
C22' C23' 1.39
C23' C24' 1.39
C24' C25' 1.39
C26' C27' 1.39
C26' C31' 1.39
C27' C28' 1.39
C28' C29' 1.39
C29' C30' 1.39
C30' C31' 1.39
C32' C33' 1.39
C32' C37' 1.39
C33' C34' 1.39
C34' C35' 1.39
C35' C36' 1.39
C36' C37' 1.39
C38' C39' 1.39
C38' C43' 1.39
C39' C40' 1.39
C40' C41' 1.39
C41' C42' 1.39
C42' C43' 1.39
C44' C45' 1.39
C44' C49' 1.39
C45' C46' 1.39
C46' C47' 1.39
C47' C48' 1.39
C48' C49' 1.39
C50' C51' 1.39
C50' C55' 1.39
C51' C52' 1.39
C52' C53' 1.39
C53' C54' 1.39
C54' C55' 1.39
C56' C57' 1.39
C56' C61' 1.39
C57' C58' 1.39
C58' C59' 1.39
C59' C60' 1.39
C60' C61' 1.39
C71 C72 1.525(7)
C72 C73 1.497(6)
C73 C74 1.518(6)
C74 C75 1.508(5)
C75 C76 1.503(6)
C76 C77 1.501(6)
